data_7127706
loop_
_publ_author_name
'Sumida, Akifumi'
'Kobayashi, Ryosuke'
'Yumura, Takashi'
'Imoto, Hiroaki'
'Naka, Kensuke'

_publ_section_title
;
 Dibenzoarsacrowns: an experimental and computational study on the
 coordination behaviors.
;
_journal_issue 16
_journal_name_full 'Chemical communications (Cambridge, England)'
_journal_page_first 2013
_journal_page_last 2016
_journal_paper_doi 10.1039/d0cc07191a
_journal_volume 57
_journal_year 2021
_chemical_formula_moiety 'C28 H33 As F6 K O6 P'
_chemical_formula_sum 'C28 H33 As F6 K O6 P'
_chemical_formula_weight 724.53
_space_group_crystal_system triclinic
_space_group_IT_number 2
_space_group_name_Hall '-P 1'
_space_group_name_H-M_alt 'P -1'
_atom_sites_solution_hydrogens geom
_atom_sites_solution_primary iterative
_audit_creation_date 2020-10-27
_audit_creation_method
;
Olex2 1.3
(compiled 2020.07.31 svn.rc2a77460 for OlexSys, GUI svn.r6145)
;
_audit_update_record
;
2020-10-29 deposited with the CCDC.	2020-12-26 downloaded from the CCDC.
;
_cell_angle_alpha 75.414(11)
_cell_angle_beta 83.884(13)
_cell_angle_gamma 88.235(15)
_cell_formula_units_Z 4
_cell_length_a 10.898(6)
_cell_length_b 15.024(8)
_cell_length_c 19.480(10)
_cell_measurement_reflns_used 8339
_cell_measurement_temperature 93.15
_cell_measurement_theta_max 27.49
_cell_measurement_theta_min 6.09
_cell_volume 3069(3)
_computing_molecular_graphics 'Olex2 1.3 (Dolomanov et al., 2009)'
_computing_publication_material 'Olex2 1.3 (Dolomanov et al., 2009)'
_computing_structure_refinement 'SHELXL 2018/3 (Sheldrick, 2015)'
_computing_structure_solution 'olex2.solve 1.3 (Bourhis et al., 2015)'
_diffrn_ambient_temperature 93.15
_diffrn_measured_fraction_theta_full 0.975
_diffrn_measured_fraction_theta_max 0.974
_diffrn_measurement_device_type 'XtaLAB mini'
_diffrn_radiation_type MoK\a
_diffrn_radiation_wavelength 0.71075
_diffrn_reflns_av_R_equivalents 0.0229
_diffrn_reflns_av_unetI/netI 0.0299
_diffrn_reflns_Laue_measured_fraction_full 0.975
_diffrn_reflns_Laue_measured_fraction_max 0.974
_diffrn_reflns_limit_h_max 14
_diffrn_reflns_limit_h_min -14
_diffrn_reflns_limit_k_max 19
_diffrn_reflns_limit_k_min -19
_diffrn_reflns_limit_l_max 25
_diffrn_reflns_limit_l_min -25
_diffrn_reflns_number 31676
_diffrn_reflns_point_group_measured_fraction_full 0.975
_diffrn_reflns_point_group_measured_fraction_max 0.974
_diffrn_reflns_theta_full 25.242
_diffrn_reflns_theta_max 27.565
_diffrn_reflns_theta_min 6.724
_exptl_absorpt_coefficient_mu 1.372
_exptl_absorpt_correction_T_max 0.681
_exptl_absorpt_correction_T_min 0.580
_exptl_absorpt_correction_type multi-scan
_exptl_absorpt_process_details 'REQAB (Rigaku, 1998)'
_exptl_crystal_colour colourless
_exptl_crystal_colour_primary colourless
_exptl_crystal_density_diffrn 1.568
_exptl_crystal_description prism
_exptl_crystal_F_000 1480
_exptl_crystal_recrystallization_method
'The material was recrystallised from a mixture of DCM and hexane  by solvent layering'
_exptl_crystal_size_max 0.38
_exptl_crystal_size_mid 0.31
_exptl_crystal_size_min 0.28
_refine_diff_density_max 1.185
_refine_diff_density_min -0.619
_refine_diff_density_rms 0.071
_refine_ls_extinction_method none
_refine_ls_goodness_of_fit_ref 1.043
_refine_ls_hydrogen_treatment constr
_refine_ls_matrix_type full
_refine_ls_number_parameters 788
_refine_ls_number_reflns 13822
_refine_ls_number_restraints 117
_refine_ls_restrained_S_all 1.080
_refine_ls_R_factor_all 0.0394
_refine_ls_R_factor_gt 0.0353
_refine_ls_shift/su_max 0.002
_refine_ls_shift/su_mean 0.000
_refine_ls_structure_factor_coef Fsqd
_refine_ls_weighting_details 'w=1/[\s^2^(Fo^2^)+(0.0453P)^2^+2.1287P] where P=(Fo^2^+2Fc^2^)/3'
_refine_ls_weighting_scheme calc
_refine_ls_wR_factor_gt 0.0890
_refine_ls_wR_factor_ref 0.0922
_reflns_Friedel_coverage 0.000
_reflns_number_gt 12418
_reflns_number_total 13822
_reflns_threshold_expression 'I > 2\s(I)'
_cod_data_source_file d0cc07191a2.cif
_cod_data_source_block 4+KPF6
_cod_depositor_comments 'Adding full bibliography for 7127700--7127710.cif.'
_cod_database_code 7127706
_shelx_shelxl_version_number 2018/3
_shelx_space_group_comment
;
The symmetry employed for this shelxl refinement is uniquely defined
by the following loop, which should always be used as a source of
symmetry information in preference to the above space-group names.
They are only intended as comments.
;
_shelx_estimated_absorpt_t_max 0.700
_shelx_estimated_absorpt_t_min 0.624
_olex2_refinement_description
;
1. Fixed Uiso
 At 1.2 times of:
  All C(H) groups, All C(H,H) groups
2. Uiso/Uaniso restraints and constraints
Uanis(F7A) = Uanis(F7B)
Uanis(F10B) = Uanis(F10A)
Uanis(F8B) = Uanis(F8A)
Uanis(F9A) = Uanis(F9B)
3. Rigid body (RIGU) restrains
 P2, F7B, F11, F9B, F8B, F10B, F12
 with sigma for 1-2 distances of 0.002 and sigma for 1-3 distances of 0.002
 F7A, P2, F11, F8A, F10A, F12, F9A
 with sigma for 1-2 distances of 0.002 and sigma for 1-3 distances of 0.002
4. Others
 Sof(F8A)=Sof(F7A)=Sof(F10A)=Sof(F9A)=1-FVAR(1)
 Sof(F7B)=Sof(F9B)=Sof(F8B)=Sof(F10B)=FVAR(1)
5.a Secondary CH2 refined with riding coordinates:
 C7(H7A,H7B), C8(H8A,H8B), C9(H9A,H9B), C10(H10A,H10B), C11(H11A,H11B),
 C12(H12A,H12B), C13(H13A,H13B), C14(H14A,H14B), C15(H15A,H15B), C16(H16A,H16B),
  C35(H35A,H35B), C36(H36A,H36B), C37(H37A,H37B), C38(H38A,H38B), C39(H39A,
 H39B), C40(H40A,H40B), C41(H41A,H41B), C42(H42A,H42B), C43(H43A,H43B),
 C44(H44A,H44B)
5.b Aromatic/amide H refined with riding coordinates:
 C2(H2), C3(H3), C4(H4), C5(H5), C18(H18), C19(H19), C20(H20), C21(H21),
 C24(H24), C25(H25), C26(H26), C27(H27), C28(H28), C30(H30), C31(H31), C32(H32),
  C33(H33), C46(H46), C47(H47), C48(H48), C49(H49), C52(H52), C53(H53),
 C54(H54), C55(H55), C56(H56)
;
_olex2_exptl_crystal_mounting_method 'The crystal was mounted on a glass fibre'
_olex2_submission_special_instructions 'No special instructions were received'

loop_
_space_group_symop_operation_xyz
'x, y, z'
'-x, -y, -z'

loop_
_atom_site_label
_atom_site_type_symbol
_atom_site_fract_x
_atom_site_fract_y
_atom_site_fract_z
_atom_site_U_iso_or_equiv
_atom_site_adp_type
_atom_site_occupancy
_atom_site_site_symmetry_order
_atom_site_calc_flag
_atom_site_refinement_flags_posn
_atom_site_refinement_flags_adp
_atom_site_refinement_flags_occupancy
_atom_site_disorder_assembly
_atom_site_disorder_group
As1 As -0.08533(2) -0.05275(2) 0.19573(2) 0.01263(6) Uani 1 1 d . . . . .
As2 As 0.40693(2) 0.43223(2) 0.19380(2) 0.01356(6) Uani 1 1 d . . . . .
K1 K -0.29027(4) -0.10969(3) 0.34936(2) 0.01673(9) Uani 1 1 d . . . . .
K2 K 0.20990(4) 0.39169(3) 0.34619(2) 0.01924(9) Uani 1 1 d . . . . .
P1 P -0.62282(5) -0.12246(3) 0.36825(3) 0.01739(11) Uani 1 1 d . . . . .
P2 P -0.12739(5) 0.37719(4) 0.36061(3) 0.02141(11) Uani 1 1 d . . . . .
F7B F -0.1520(10) 0.2892(5) 0.4253(6) 0.0660(9) Uani 0.271(4) 1 d . . P A 2
F11 F -0.22968(15) 0.34621(10) 0.31858(9) 0.0412(4) Uani 1 1 d . . . . .
F9B F -0.1278(15) 0.4688(8) 0.3069(8) 0.0545(9) Uani 0.271(4) 1 d . . P A 2
F8B F -0.2385(10) 0.4249(10) 0.4096(6) 0.0735(12) Uani 0.271(4) 1 d . . P A 2
F10B F -0.0338(8) 0.3365(7) 0.3203(4) 0.0540(8) Uani 0.271(4) 1 d . . P A 2
F12 F -0.02528(13) 0.40911(11) 0.40310(8) 0.0366(3) Uani 1 1 d . . . . .
F2 F -0.66776(15) -0.18715(10) 0.32247(8) 0.0400(4) Uani 1 1 d . . . . .
F6 F -0.53068(13) -0.07120(10) 0.30072(7) 0.0355(3) Uani 1 1 d . . . . .
F4 F -0.57402(15) -0.05856(10) 0.41366(8) 0.0382(3) Uani 1 1 d . . . . .
F5 F -0.71124(13) -0.17402(11) 0.43578(8) 0.0383(3) Uani 1 1 d . . . . .
F3 F -0.51380(12) -0.19485(9) 0.39315(7) 0.0298(3) Uani 1 1 d . . . . .
F1 F -0.72938(13) -0.05007(10) 0.34233(9) 0.0405(4) Uani 1 1 d . . . . .
O1 O -0.19730(13) 0.11843(10) 0.21526(8) 0.0213(3) Uani 1 1 d . . . . .
O2 O -0.33804(14) 0.06993(10) 0.35309(8) 0.0210(3) Uani 1 1 d . . . . .
O3 O -0.14321(14) -0.03023(10) 0.42867(8) 0.0215(3) Uani 1 1 d . . . . .
O4 O -0.09762(14) -0.21154(10) 0.41707(8) 0.0211(3) Uani 1 1 d . . . . .
O5 O -0.26505(13) -0.30113(9) 0.36398(7) 0.0177(3) Uani 1 1 d . . . . .
O6 O -0.28756(13) -0.18876(10) 0.22821(7) 0.0201(3) Uani 1 1 d . . . . .
O7 O 0.19603(13) 0.55300(10) 0.22256(7) 0.0194(3) Uani 1 1 d . . . . .
O8 O 0.16405(16) 0.57292(10) 0.36499(8) 0.0255(3) Uani 1 1 d . . . . .
O9 O 0.36642(16) 0.46273(11) 0.42459(9) 0.0306(4) Uani 1 1 d . . . . .
O10 O 0.40439(14) 0.28191(11) 0.40921(8) 0.0266(3) Uani 1 1 d . . . . .
O11 O 0.21855(13) 0.20474(10) 0.36186(8) 0.0196(3) Uani 1 1 d . . . . .
O12 O 0.30208(14) 0.24883(9) 0.21438(8) 0.0213(3) Uani 1 1 d . . . . .
C1 C -0.02896(18) 0.07241(13) 0.14766(10) 0.0159(4) Uani 1 1 d . . . . .
C2 C 0.07543(19) 0.09324(14) 0.09919(11) 0.0199(4) Uani 1 1 d . . . . .
H2 H 0.118389 0.045308 0.082822 0.024 Uiso 1 1 calc R U . . .
C3 C 0.1182(2) 0.18309(16) 0.07418(12) 0.0251(4) Uani 1 1 d . . . . .
H3 H 0.189387 0.196380 0.040715 0.030 Uiso 1 1 calc R U . . .
C4 C 0.0562(2) 0.25325(15) 0.09847(12) 0.0260(5) Uani 1 1 d . . . . .
H4 H 0.086511 0.314389 0.082447 0.031 Uiso 1 1 calc R U . . .
C5 C -0.0499(2) 0.23467(14) 0.14608(12) 0.0247(4) Uani 1 1 d . . . . .
H5 H -0.092699 0.282917 0.162097 0.030 Uiso 1 1 calc R U . . .
C6 C -0.09283(19) 0.14437(14) 0.17007(10) 0.0182(4) Uani 1 1 d . . . . .
C7 C -0.2605(2) 0.18700(14) 0.24546(11) 0.0232(4) Uani 1 1 d . . . . .
H7A H -0.288561 0.237886 0.207212 0.028 Uiso 1 1 calc R U . . .
H7B H -0.204625 0.212536 0.272488 0.028 Uiso 1 1 calc R U . . .
C8 C -0.3694(2) 0.14180(15) 0.29424(12) 0.0234(4) Uani 1 1 d . . . . .
H8A H -0.417391 0.189257 0.312845 0.028 Uiso 1 1 calc R U . . .
H8B H -0.423327 0.116269 0.266163 0.028 Uiso 1 1 calc R U . . .
C9 C -0.2786(2) 0.09930(15) 0.40559(11) 0.0241(4) Uani 1 1 d . . . . .
H9A H -0.322108 0.073344 0.453440 0.029 Uiso 1 1 calc R U . . .
H9B H -0.282312 0.167197 0.395919 0.029 Uiso 1 1 calc R U . . .
C10 C -0.1459(2) 0.06804(15) 0.40425(12) 0.0255(5) Uani 1 1 d . . . . .
H10A H -0.104386 0.087597 0.355155 0.031 Uiso 1 1 calc R U . . .
H10B H -0.101915 0.095872 0.435578 0.031 Uiso 1 1 calc R U . . .
C11 C -0.02193(19) -0.06750(15) 0.42240(11) 0.0228(4) Uani 1 1 d . . . . .
H11A H 0.034481 -0.036478 0.445510 0.027 Uiso 1 1 calc R U . . .
H11B H 0.009447 -0.057762 0.371477 0.027 Uiso 1 1 calc R U . . .
C12 C -0.02717(19) -0.16847(15) 0.45792(11) 0.0225(4) Uani 1 1 d . . . . .
H12A H 0.057214 -0.194755 0.459514 0.027 Uiso 1 1 calc R U . . .
H12B H -0.066907 -0.178718 0.507383 0.027 Uiso 1 1 calc R U . . .
C13 C -0.1235(2) -0.30571(14) 0.45094(11) 0.0230(4) Uani 1 1 d . . . . .
H13A H -0.189465 -0.310251 0.490749 0.028 Uiso 1 1 calc R U . . .
H13B H -0.048748 -0.336688 0.470560 0.028 Uiso 1 1 calc R U . . .
C14 C -0.1641(2) -0.35126(15) 0.39696(12) 0.0248(4) Uani 1 1 d . . . . .
H14A H -0.094545 -0.353269 0.360276 0.030 Uiso 1 1 calc R U . . .
H14B H -0.189758 -0.415231 0.420586 0.030 Uiso 1 1 calc R U . . .
C15 C -0.2956(2) -0.33704(14) 0.30709(11) 0.0217(4) Uani 1 1 d . . . . .
H15A H -0.345862 -0.393259 0.326596 0.026 Uiso 1 1 calc R U . . .
H15B H -0.219057 -0.354077 0.281092 0.026 Uiso 1 1 calc R U . . .
C16 C -0.36659(18) -0.26737(13) 0.25646(11) 0.0184(4) Uani 1 1 d . . . . .
H16A H -0.388894 -0.293156 0.217450 0.022 Uiso 1 1 calc R U . . .
H16B H -0.443350 -0.249575 0.281828 0.022 Uiso 1 1 calc R U . . .
C17 C -0.30221(18) -0.13305(13) 0.16160(10) 0.0157(4) Uani 1 1 d . . . . .
C18 C -0.39706(18) -0.14337(14) 0.12158(11) 0.0194(4) Uani 1 1 d . . . . .
H18 H -0.458720 -0.188803 0.140566 0.023 Uiso 1 1 calc R U . . .
C19 C -0.40012(19) -0.08595(14) 0.05318(11) 0.0204(4) Uani 1 1 d . . . . .
H19 H -0.463423 -0.093631 0.025217 0.025 Uiso 1 1 calc R U . . .
C20 C -0.31274(19) -0.01817(14) 0.02544(11) 0.0191(4) Uani 1 1 d . . . . .
H20 H -0.315421 0.020447 -0.021212 0.023 Uiso 1 1 calc R U . . .
C21 C -0.22033(18) -0.00742(13) 0.06722(10) 0.0168(4) Uani 1 1 d . . . . .
H21 H -0.160698 0.039669 0.048772 0.020 Uiso 1 1 calc R U . . .
C22 C -0.21379(17) -0.06416(13) 0.13518(10) 0.0152(4) Uani 1 1 d . . . . .
C23 C 0.04968(17) -0.11841(13) 0.15504(10) 0.0156(4) Uani 1 1 d . . . . .
C24 C 0.15918(18) -0.12858(14) 0.18825(11) 0.0192(4) Uani 1 1 d . . . . .
H24 H 0.163231 -0.106357 0.229491 0.023 Uiso 1 1 calc R U . . .
C25 C 0.26190(19) -0.17100(15) 0.16116(11) 0.0227(4) Uani 1 1 d . . . . .
H25 H 0.336194 -0.176864 0.183413 0.027 Uiso 1 1 calc R U . . .
C26 C 0.2554(2) -0.20481(14) 0.10138(12) 0.0241(4) Uani 1 1 d . . . . .
H26 H 0.325546 -0.233582 0.082714 0.029 Uiso 1 1 calc R U . . .
C27 C 0.1468(2) -0.19657(14) 0.06898(11) 0.0221(4) Uani 1 1 d . . . . .
H27 H 0.142431 -0.220542 0.028599 0.027 Uiso 1 1 calc R U . . .
C28 C 0.04412(19) -0.15327(13) 0.09545(10) 0.0174(4) Uani 1 1 d . . . . .
H28 H -0.029849 -0.147475 0.072878 0.021 Uiso 1 1 calc R U . . .
C29 C 0.27860(17) 0.48436(13) 0.13175(10) 0.0149(4) Uani 1 1 d . . . . .
C30 C 0.27547(18) 0.47026(14) 0.06408(10) 0.0172(4) Uani 1 1 d . . . . .
H30 H 0.338137 0.433964 0.046494 0.021 Uiso 1 1 calc R U . . .
C31 C 0.18262(19) 0.50808(14) 0.02144(11) 0.0197(4) Uani 1 1 d . . . . .
H31 H 0.182551 0.498290 -0.024873 0.024 Uiso 1 1 calc R U . . .
C32 C 0.09016(19) 0.56026(14) 0.04749(11) 0.0209(4) Uani 1 1 d . . . . .
H32 H 0.026299 0.586080 0.018886 0.025 Uiso 1 1 calc R U . . .
C33 C 0.09048(18) 0.57491(14) 0.11503(11) 0.0197(4) Uani 1 1 d . . . . .
H33 H 0.026217 0.609688 0.132950 0.024 Uiso 1 1 calc R U . . .
C34 C 0.18548(18) 0.53841(13) 0.15652(10) 0.0160(4) Uani 1 1 d . . . . .
C35 C 0.11169(19) 0.61840(14) 0.24570(11) 0.0200(4) Uani 1 1 d . . . . .
H35A H 0.030224 0.589588 0.263814 0.024 Uiso 1 1 calc R U . . .
H35B H 0.100413 0.672246 0.205412 0.024 Uiso 1 1 calc R U . . .
C36 C 0.2337(3) 0.59183(16) 0.41790(13) 0.0375(6) Uani 1 1 d . . . . .
H36A H 0.196118 0.559490 0.465902 0.045 Uiso 1 1 calc R U . . .
H36B H 0.231223 0.658666 0.414679 0.045 Uiso 1 1 calc R U . . .
C37 C 0.1667(2) 0.64757(14) 0.30356(11) 0.0228(4) Uani 1 1 d . . . . .
H37A H 0.252971 0.667582 0.287331 0.027 Uiso 1 1 calc R U . . .
H37B H 0.119383 0.700097 0.315170 0.027 Uiso 1 1 calc R U . . .
C38 C 0.3645(3) 0.56141(17) 0.40798(14) 0.0407(7) Uani 1 1 d . . . . .
H38A H 0.399599 0.586997 0.358104 0.049 Uiso 1 1 calc R U . . .
H38B H 0.414433 0.583470 0.439899 0.049 Uiso 1 1 calc R U . . .
C39 C 0.4863(2) 0.42406(19) 0.41551(13) 0.0347(6) Uani 1 1 d . . . . .
H39A H 0.545671 0.453022 0.438245 0.042 Uiso 1 1 calc R U . . .
H39B H 0.514864 0.434772 0.364133 0.042 Uiso 1 1 calc R U . . .
C40 C 0.4781(2) 0.32245(18) 0.44977(12) 0.0302(5) Uani 1 1 d . . . . .
H40A H 0.561661 0.294645 0.450266 0.036 Uiso 1 1 calc R U . . .
H40B H 0.439941 0.311700 0.499592 0.036 Uiso 1 1 calc R U . . .
C41 C 0.3685(2) 0.19033(15) 0.44518(11) 0.0237(4) Uani 1 1 d . . . . .
H41A H 0.306472 0.190975 0.486083 0.028 Uiso 1 1 calc R U . . .
H41B H 0.441000 0.154514 0.463586 0.028 Uiso 1 1 calc R U . . .
C42 C 0.3145(2) 0.14660(15) 0.39366(12) 0.0241(4) Uani 1 1 d . . . . .
H42A H 0.379588 0.138296 0.356234 0.029 Uiso 1 1 calc R U . . .
H42B H 0.280622 0.085401 0.419101 0.029 Uiso 1 1 calc R U . . .
C43 C 0.1622(2) 0.16985(15) 0.31091(12) 0.0228(4) Uani 1 1 d . . . . .
H43A H 0.093599 0.211380 0.293723 0.027 Uiso 1 1 calc R U . . .
H43B H 0.126402 0.108831 0.335089 0.027 Uiso 1 1 calc R U . . .
C44 C 0.2489(2) 0.16036(14) 0.24751(11) 0.0215(4) Uani 1 1 d . . . . .
H44A H 0.314475 0.114951 0.263036 0.026 Uiso 1 1 calc R U . . .
H44B H 0.203329 0.138981 0.213360 0.026 Uiso 1 1 calc R U . . .
C45 C 0.40440(19) 0.25213(14) 0.16644(10) 0.0187(4) Uani 1 1 d . . . . .
C46 C 0.4461(2) 0.17895(15) 0.13797(11) 0.0231(4) Uani 1 1 d . . . . .
H46 H 0.402468 0.122408 0.151118 0.028 Uiso 1 1 calc R U . . .
C47 C 0.5523(2) 0.18954(16) 0.09003(12) 0.0260(5) Uani 1 1 d . . . . .
H47 H 0.582194 0.139438 0.071353 0.031 Uiso 1 1 calc R U . . .
C48 C 0.6147(2) 0.27240(16) 0.06945(11) 0.0248(4) Uani 1 1 d . . . . .
H48 H 0.686629 0.279385 0.036478 0.030 Uiso 1 1 calc R U . . .
C49 C 0.57111(19) 0.34566(15) 0.09743(11) 0.0202(4) Uani 1 1 d . . . . .
H49 H 0.613450 0.402726 0.082798 0.024 Uiso 1 1 calc R U . . .
C50 C 0.46695(18) 0.33646(13) 0.14628(10) 0.0172(4) Uani 1 1 d . . . . .
C51 C 0.53833(18) 0.52142(13) 0.15367(10) 0.0165(4) Uani 1 1 d . . . . .
C52 C 0.53008(18) 0.59601(13) 0.09489(10) 0.0177(4) Uani 1 1 d . . . . .
H52 H 0.456021 0.606627 0.072316 0.021 Uiso 1 1 calc R U . . .
C53 C 0.6301(2) 0.65515(14) 0.06905(11) 0.0208(4) Uani 1 1 d . . . . .
H53 H 0.623391 0.706449 0.029496 0.025 Uiso 1 1 calc R U . . .
C54 C 0.7395(2) 0.63911(15) 0.10111(11) 0.0225(4) Uani 1 1 d . . . . .
H54 H 0.807985 0.678807 0.082928 0.027 Uiso 1 1 calc R U . . .
C55 C 0.74863(19) 0.56491(15) 0.15979(11) 0.0227(4) Uani 1 1 d . . . . .
H55 H 0.823375 0.553883 0.181658 0.027 Uiso 1 1 calc R U . . .
C56 C 0.64867(19) 0.50704(14) 0.18639(11) 0.0199(4) Uani 1 1 d . . . . .
H56 H 0.654785 0.457218 0.227085 0.024 Uiso 1 1 calc R U . . .
F8A F -0.2237(3) 0.3732(3) 0.4238(2) 0.0735(12) Uani 0.729(4) 1 d . . P A 1
F7A F -0.0886(3) 0.27170(17) 0.3894(2) 0.0660(9) Uani 0.729(4) 1 d . . P A 1
F10A F -0.0190(3) 0.3794(3) 0.29342(16) 0.0540(8) Uani 0.729(4) 1 d . . P A 1
F9A F -0.1523(5) 0.4833(2) 0.3227(3) 0.0545(9) Uani 0.729(4) 1 d . . P A 1

loop_
_atom_site_aniso_label
_atom_site_aniso_U_11
_atom_site_aniso_U_22
_atom_site_aniso_U_33
_atom_site_aniso_U_23
_atom_site_aniso_U_13
_atom_site_aniso_U_12
As1 0.01290(9) 0.01428(10) 0.01009(9) -0.00247(7) 0.00043(7) -0.00073(7)
As2 0.01449(10) 0.01516(10) 0.00996(9) -0.00205(7) 0.00059(7) 0.00120(7)
K1 0.01808(19) 0.01723(19) 0.01510(19) -0.00416(15) -0.00214(15) -0.00092(15)
K2 0.0230(2) 0.0177(2) 0.0153(2) -0.00138(15) -0.00022(16) -0.00154(16)
P1 0.0144(2) 0.0166(2) 0.0213(3) -0.00487(19) -0.00220(19) 0.00030(18)
P2 0.0244(3) 0.0165(2) 0.0241(3) -0.0036(2) -0.0096(2) -0.0010(2)
F7B 0.081(2) 0.0247(10) 0.090(2) 0.0091(12) -0.0537(16) -0.0006(11)
F11 0.0501(9) 0.0285(7) 0.0529(9) -0.0144(7) -0.0306(8) -0.0005(6)
F9B 0.078(2) 0.0139(13) 0.080(3) -0.0165(11) -0.0416(18) 0.0117(11)
F8B 0.0313(12) 0.153(4) 0.0472(17) -0.048(2) 0.0076(12) -0.022(2)
F10B 0.0444(12) 0.093(2) 0.0285(15) -0.0259(14) 0.0008(11) 0.0068(15)
F12 0.0296(7) 0.0507(9) 0.0334(8) -0.0146(7) -0.0090(6) -0.0094(6)
F2 0.0522(9) 0.0316(8) 0.0430(9) -0.0154(6) -0.0202(7) -0.0036(7)
F6 0.0307(7) 0.0442(8) 0.0239(7) 0.0052(6) -0.0008(6) -0.0044(6)
F4 0.0477(9) 0.0339(8) 0.0393(8) -0.0188(6) -0.0070(7) -0.0079(7)
F5 0.0245(7) 0.0453(9) 0.0386(8) -0.0026(7) 0.0091(6) -0.0071(6)
F3 0.0260(7) 0.0326(7) 0.0272(7) -0.0018(5) -0.0030(5) 0.0105(6)
F1 0.0282(7) 0.0296(7) 0.0618(10) -0.0063(7) -0.0116(7) 0.0104(6)
O1 0.0222(7) 0.0176(7) 0.0239(7) -0.0079(6) 0.0043(6) 0.0007(6)
O2 0.0223(7) 0.0199(7) 0.0211(7) -0.0052(6) -0.0030(6) -0.0024(6)
O3 0.0210(7) 0.0205(7) 0.0218(7) -0.0019(6) -0.0031(6) -0.0050(6)
O4 0.0226(7) 0.0222(7) 0.0177(7) -0.0016(6) -0.0061(6) -0.0005(6)
O5 0.0216(7) 0.0162(6) 0.0152(7) -0.0039(5) -0.0022(5) 0.0019(5)
O6 0.0218(7) 0.0195(7) 0.0167(7) 0.0016(5) -0.0040(5) -0.0086(6)
O7 0.0214(7) 0.0220(7) 0.0165(7) -0.0087(5) -0.0015(5) 0.0048(6)
O8 0.0436(9) 0.0157(7) 0.0154(7) -0.0019(5) 0.0025(6) -0.0055(6)
O9 0.0379(9) 0.0255(8) 0.0263(8) 0.0006(6) -0.0071(7) -0.0123(7)
O10 0.0251(8) 0.0328(8) 0.0185(7) 0.0017(6) -0.0053(6) -0.0060(7)
O11 0.0185(7) 0.0187(7) 0.0198(7) -0.0026(5) -0.0001(5) 0.0018(5)
O12 0.0238(7) 0.0156(7) 0.0226(7) -0.0038(6) 0.0038(6) -0.0021(6)
C1 0.0174(9) 0.0153(9) 0.0145(9) -0.0023(7) -0.0021(7) -0.0019(7)
C2 0.0211(10) 0.0203(10) 0.0164(9) -0.0014(7) -0.0004(7) -0.0023(8)
C3 0.0215(10) 0.0286(11) 0.0201(10) 0.0037(8) -0.0009(8) -0.0084(9)
C4 0.0300(11) 0.0180(10) 0.0271(11) 0.0025(8) -0.0068(9) -0.0089(8)
C5 0.0305(11) 0.0163(9) 0.0280(11) -0.0051(8) -0.0068(9) -0.0003(8)
C6 0.0208(9) 0.0181(9) 0.0160(9) -0.0045(7) -0.0025(7) -0.0012(7)
C7 0.0314(11) 0.0187(10) 0.0196(10) -0.0063(8) -0.0020(8) 0.0089(8)
C8 0.0216(10) 0.0264(11) 0.0235(10) -0.0089(8) -0.0046(8) 0.0080(8)
C9 0.0341(12) 0.0215(10) 0.0183(10) -0.0078(8) -0.0019(8) -0.0020(9)
C10 0.0308(11) 0.0215(10) 0.0242(11) -0.0020(8) -0.0100(9) -0.0075(9)
C11 0.0176(9) 0.0295(11) 0.0201(10) -0.0023(8) -0.0038(8) -0.0051(8)
C12 0.0165(9) 0.0298(11) 0.0210(10) -0.0041(8) -0.0060(8) -0.0008(8)
C13 0.0279(11) 0.0192(10) 0.0206(10) -0.0022(8) -0.0053(8) 0.0055(8)
C14 0.0288(11) 0.0217(10) 0.0242(11) -0.0067(8) -0.0049(9) 0.0094(9)
C15 0.0305(11) 0.0150(9) 0.0201(10) -0.0054(8) -0.0023(8) -0.0029(8)
C16 0.0197(9) 0.0169(9) 0.0184(9) -0.0045(7) 0.0007(7) -0.0045(7)
C17 0.0176(9) 0.0152(9) 0.0139(9) -0.0035(7) 0.0002(7) 0.0007(7)
C18 0.0164(9) 0.0196(9) 0.0225(10) -0.0060(8) -0.0016(7) -0.0018(7)
C19 0.0190(9) 0.0224(10) 0.0220(10) -0.0075(8) -0.0082(8) 0.0040(8)
C20 0.0198(9) 0.0225(10) 0.0146(9) -0.0035(7) -0.0039(7) 0.0040(8)
C21 0.0158(9) 0.0189(9) 0.0145(9) -0.0030(7) 0.0004(7) 0.0001(7)
C22 0.0135(8) 0.0176(9) 0.0153(9) -0.0059(7) -0.0011(7) 0.0012(7)
C23 0.0156(9) 0.0141(8) 0.0152(9) -0.0011(7) 0.0009(7) 0.0006(7)
C24 0.0202(9) 0.0187(9) 0.0172(9) -0.0015(7) -0.0020(7) -0.0004(8)
C25 0.0165(9) 0.0246(10) 0.0233(10) 0.0003(8) -0.0002(8) 0.0014(8)
C26 0.0227(10) 0.0200(10) 0.0242(11) 0.0003(8) 0.0077(8) 0.0031(8)
C27 0.0286(11) 0.0184(9) 0.0169(9) -0.0033(8) 0.0051(8) 0.0025(8)
C28 0.0208(9) 0.0157(9) 0.0143(9) -0.0024(7) 0.0007(7) 0.0002(7)
C29 0.0156(8) 0.0144(8) 0.0136(9) -0.0019(7) -0.0001(7) -0.0028(7)
C30 0.0171(9) 0.0195(9) 0.0150(9) -0.0047(7) 0.0001(7) -0.0015(7)
C31 0.0219(10) 0.0226(10) 0.0159(9) -0.0060(8) -0.0037(7) -0.0033(8)
C32 0.0185(9) 0.0214(10) 0.0237(10) -0.0046(8) -0.0077(8) -0.0021(8)
C33 0.0149(9) 0.0202(9) 0.0242(10) -0.0066(8) -0.0006(7) -0.0004(7)
C34 0.0172(9) 0.0150(9) 0.0158(9) -0.0043(7) 0.0006(7) -0.0034(7)
C35 0.0212(9) 0.0169(9) 0.0218(10) -0.0069(8) 0.0039(8) 0.0000(8)
C36 0.075(2) 0.0205(11) 0.0179(11) -0.0067(9) -0.0040(11) -0.0076(12)
C37 0.0346(12) 0.0133(9) 0.0183(10) -0.0025(7) 0.0044(8) -0.0035(8)
C38 0.0681(19) 0.0269(12) 0.0270(12) 0.0031(10) -0.0217(12) -0.0225(12)
C39 0.0319(12) 0.0463(15) 0.0234(11) -0.0002(10) -0.0073(9) -0.0181(11)
C40 0.0227(11) 0.0439(14) 0.0210(11) 0.0010(10) -0.0085(8) -0.0060(10)
C41 0.0240(10) 0.0247(10) 0.0185(10) 0.0003(8) -0.0007(8) 0.0053(8)
C42 0.0250(10) 0.0242(10) 0.0226(10) -0.0061(8) -0.0025(8) 0.0106(8)
C43 0.0215(10) 0.0202(10) 0.0255(11) -0.0031(8) -0.0020(8) -0.0049(8)
C44 0.0267(10) 0.0151(9) 0.0225(10) -0.0036(8) -0.0031(8) -0.0042(8)
C45 0.0208(9) 0.0190(9) 0.0163(9) -0.0042(7) -0.0033(7) 0.0038(8)
C46 0.0293(11) 0.0197(10) 0.0225(10) -0.0081(8) -0.0065(8) 0.0033(8)
C47 0.0303(11) 0.0281(11) 0.0241(11) -0.0144(9) -0.0072(9) 0.0118(9)
C48 0.0231(10) 0.0341(12) 0.0188(10) -0.0110(9) -0.0013(8) 0.0089(9)
C49 0.0215(10) 0.0236(10) 0.0152(9) -0.0051(8) -0.0007(7) 0.0029(8)
C50 0.0197(9) 0.0179(9) 0.0139(9) -0.0035(7) -0.0031(7) 0.0037(7)
C51 0.0170(9) 0.0177(9) 0.0158(9) -0.0069(7) 0.0002(7) 0.0003(7)
C52 0.0200(9) 0.0174(9) 0.0161(9) -0.0052(7) -0.0002(7) -0.0011(7)
C53 0.0264(10) 0.0179(9) 0.0174(9) -0.0045(7) 0.0017(8) -0.0024(8)
C54 0.0220(10) 0.0243(10) 0.0228(10) -0.0107(8) 0.0041(8) -0.0067(8)
C55 0.0176(9) 0.0307(11) 0.0227(10) -0.0121(9) -0.0017(8) -0.0010(8)
C56 0.0206(9) 0.0238(10) 0.0155(9) -0.0055(8) -0.0015(7) 0.0016(8)
F8A 0.0313(12) 0.153(4) 0.0472(17) -0.048(2) 0.0076(12) -0.022(2)
F7A 0.081(2) 0.0247(10) 0.090(2) 0.0091(12) -0.0537(16) -0.0006(11)
F10A 0.0444(12) 0.093(2) 0.0285(15) -0.0259(14) 0.0008(11) 0.0068(15)
F9A 0.078(2) 0.0139(13) 0.080(3) -0.0165(11) -0.0416(18) 0.0117(11)

loop_
_atom_type_symbol
_atom_type_description
_atom_type_scat_dispersion_real
_atom_type_scat_dispersion_imag
_atom_type_scat_source
C C 0.0033 0.0016 'International Tables Vol C Tables 4.2.6.8 and 6.1.1.4'
H H 0.0000 0.0000 'International Tables Vol C Tables 4.2.6.8 and 6.1.1.4'
As As 0.0499 2.0058 'International Tables Vol C Tables 4.2.6.8 and 6.1.1.4'
F F 0.0171 0.0103 'International Tables Vol C Tables 4.2.6.8 and 6.1.1.4'
K K 0.2009 0.2494 'International Tables Vol C Tables 4.2.6.8 and 6.1.1.4'
O O 0.0106 0.0060 'International Tables Vol C Tables 4.2.6.8 and 6.1.1.4'
P P 0.1023 0.0942 'International Tables Vol C Tables 4.2.6.8 and 6.1.1.4'

loop_
_geom_angle_atom_site_label_1
_geom_angle_atom_site_label_2
_geom_angle_atom_site_label_3
_geom_angle
_geom_angle_site_symmetry_1
_geom_angle_site_symmetry_3
_geom_angle_publ_flag
C1 As1 K1 124.78(6) . . ?
C22 As1 K1 92.09(7) . . ?
C22 As1 C1 99.23(8) . . ?
C23 As1 K1 133.77(6) . . ?
C23 As1 C1 97.25(8) . . ?
C23 As1 C22 99.92(9) . . ?
C29 As2 K2 94.14(7) . . ?
C50 As2 K2 123.75(6) . . ?
C50 As2 C29 98.02(8) . . ?
C51 As2 K2 133.46(6) . . ?
C51 As2 C29 99.95(9) . . ?
C51 As2 C50 97.96(9) . . ?
As1 K1 P1 129.62(3) . . ?
As1 K1 C11 79.80(5) . . ?
As1 K1 C16 77.74(4) . . ?
F6 K1 As1 104.97(5) . . ?
F6 K1 P1 25.66(3) . . ?
F6 K1 F4 41.58(5) . . ?
F6 K1 O6 74.92(5) . . ?
F6 K1 C11 156.32(5) . . ?
F6 K1 C16 69.02(5) . . ?
F4 K1 As1 140.98(3) . . ?
F4 K1 P1 26.17(3) . . ?
F4 K1 C11 122.60(5) . . ?
F4 K1 C16 99.45(5) . . ?
F3 K1 As1 138.36(4) . . ?
F3 K1 P1 24.97(3) . . ?
F3 K1 F6 47.35(5) . . ?
F3 K1 F4 41.84(5) . . ?
F3 K1 O2 103.94(5) . . ?
F3 K1 O3 128.08(5) . . ?
F3 K1 O4 112.23(5) . . ?
F3 K1 O5 69.58(5) . . ?
F3 K1 O6 85.34(5) . . ?
F3 K1 C11 139.21(5) . . ?
F3 K1 C16 63.98(5) . . ?
O2 K1 As1 94.41(4) . . ?
O2 K1 P1 82.50(4) . . ?
O2 K1 F6 75.13(5) . . ?
O2 K1 F4 62.36(4) . . ?
O2 K1 O3 62.24(5) . . ?
O2 K1 O4 122.25(5) . . ?
O2 K1 O5 171.62(5) . . ?
O2 K1 O6 127.68(5) . . ?
O2 K1 C11 81.42(5) . . ?
O2 K1 C16 139.53(5) . . ?
O3 K1 As1 93.56(5) . . ?
O3 K1 P1 126.87(4) . . ?
O3 K1 F6 134.63(5) . . ?
O3 K1 F4 100.97(5) . . ?
O3 K1 O5 117.05(5) . . ?
O3 K1 O6 144.48(5) . . ?
O3 K1 C11 22.63(5) . . ?
O3 K1 C16 156.34(5) . . ?
O4 K1 As1 87.27(5) . . ?
O4 K1 P1 136.18(4) . . ?
O4 K1 F6 158.50(5) . . ?
O4 K1 F4 131.29(5) . . ?
O4 K1 O3 60.05(5) . . ?
O4 K1 O5 58.06(5) . . ?
O4 K1 O6 99.36(5) . . ?
O4 K1 C11 42.07(5) . . ?
O4 K1 C16 97.24(6) . . ?
O5 K1 As1 93.97(3) . . ?
O5 K1 P1 92.24(4) . . ?
O5 K1 F6 102.78(5) . . ?
O5 K1 F4 110.60(4) . . ?
O5 K1 O6 58.31(4) . . ?
O5 K1 C11 99.96(5) . . ?
O5 K1 C16 43.22(5) . . ?
O6 K1 As1 54.46(4) . . ?
O6 K1 P1 88.35(3) . . ?
O6 K1 F4 113.68(4) . . ?
O6 K1 C11 123.71(5) . . ?
O6 K1 C16 23.81(4) . . ?
C11 K1 P1 147.45(4) . . ?
C16 K1 P1 73.37(4) . . ?
C16 K1 C11 134.12(5) . . ?
As2 K2 P2 126.97(3) . . ?
As2 K2 C39 80.20(6) . . ?
F10B K2 As2 110.76(16) . . ?
F10B K2 P2 21.75(16) . . ?
F10B K2 O7 88.0(2) . . ?
F10B K2 C39 167.07(18) . . ?
F12 K2 As2 145.58(4) . . ?
F12 K2 P2 23.69(3) . . ?
F12 K2 F10B 45.03(16) . . ?
F12 K2 O7 94.86(5) . . ?
F12 K2 O8 68.81(5) . . ?
F12 K2 O9 107.48(6) . . ?
F12 K2 O10 128.79(5) . . ?
F12 K2 O11 99.67(5) . . ?
F12 K2 C39 128.07(6) . . ?
F12 K2 F10A 48.64(7) . . ?
O7 K2 As2 55.18(4) . . ?
O7 K2 P2 88.31(4) . . ?
O7 K2 C39 104.23(6) . . ?
O8 K2 As2 102.26(4) . . ?
O8 K2 P2 84.22(4) . . ?
O8 K2 F10B 102.5(2) . . ?
O8 K2 O7 58.48(5) . . ?
O8 K2 C39 81.00(6) . . ?
O9 K2 As2 95.24(5) . . ?
O9 K2 P2 131.11(5) . . ?
O9 K2 F10B 152.29(16) . . ?
O9 K2 O7 99.71(5) . . ?
O9 K2 O8 61.15(5) . . ?
O9 K2 O10 60.00(6) . . ?
O9 K2 C39 22.57(6) . . ?
O9 K2 F10A 152.85(7) . . ?
O10 K2 As2 84.87(5) . . ?
O10 K2 P2 136.32(4) . . ?
O10 K2 F10B 129.6(2) . . ?
O10 K2 O7 134.72(5) . . ?
O10 K2 O8 121.12(5) . . ?
O10 K2 C39 42.16(6) . . ?
O11 K2 As2 92.52(3) . . ?
O11 K2 P2 88.09(4) . . ?
O11 K2 F10B 73.1(2) . . ?
O11 K2 O7 134.10(5) . . ?
O11 K2 O8 165.15(5) . . ?
O11 K2 O9 116.53(5) . . ?
O11 K2 O10 58.20(5) . . ?
O11 K2 C39 100.33(6) . . ?
O11 K2 F10A 84.05(8) . . ?
C39 K2 P2 151.49(5) . . ?
F10A K2 As2 101.64(7) . . ?
F10A K2 P2 25.74(6) . . ?
F10A K2 O7 73.64(9) . . ?
F10A K2 O8 94.27(8) . . ?
F10A K2 O10 142.08(9) . . ?
F10A K2 C39 175.22(8) . . ?
F2 P1 K1 110.59(7) . . ?
F2 P1 F6 89.70(9) . . ?
F2 P1 F4 178.43(9) . . ?
F2 P1 F3 89.76(9) . . ?
F2 P1 F1 90.09(9) . . ?
F6 P1 K1 50.67(6) . . ?
F6 P1 F3 88.86(8) . . ?
F4 P1 K1 67.86(6) . . ?
F4 P1 F6 89.43(9) . . ?
F4 P1 F3 88.92(9) . . ?
F4 P1 F1 91.22(9) . . ?
F5 P1 K1 128.09(6) . . ?
F5 P1 F2 90.75(10) . . ?
F5 P1 F6 178.74(9) . . ?
F5 P1 F4 90.10(9) . . ?
F5 P1 F3 89.97(8) . . ?
F5 P1 F1 91.00(9) . . ?
F3 P1 K1 45.72(6) . . ?
F1 P1 K1 133.52(7) . . ?
F1 P1 F6 90.17(9) . . ?
F1 P1 F3 179.03(9) . . ?
F7B P2 K2 101.0(4) . . ?
F7B P2 F11 91.6(3) . . ?
F7B P2 F8B 82.8(6) . . ?
F7B P2 F12 88.6(3) . . ?
F11 P2 K2 137.71(7) . . ?
F11 P2 F8B 90.9(4) . . ?
F11 P2 F12 179.47(9) . . ?
F11 P2 F7A 89.72(12) . . ?
F11 P2 F10A 91.75(13) . . ?
F11 P2 F9A 90.36(18) . . ?
F9B P2 K2 88.2(6) . . ?
F9B P2 F7B 167.7(6) . . ?
F9B P2 F11 86.8(6) . . ?
F9B P2 F8B 85.1(6) . . ?
F9B P2 F12 93.0(6) . . ?
F8B P2 K2 130.5(4) . . ?
F10B P2 K2 49.3(4) . . ?
F10B P2 F7B 96.7(5) . . ?
F10B P2 F11 89.5(4) . . ?
F10B P2 F9B 95.5(6) . . ?
F10B P2 F8B 179.3(6) . . ?
F10B P2 F12 91.0(4) . . ?
F12 P2 K2 42.74(6) . . ?
F12 P2 F8B 88.6(4) . . ?
F12 P2 F10A 88.61(12) . . ?
F12 P2 F9A 89.27(18) . . ?
F8A P2 K2 130.83(15) . . ?
F8A P2 F11 89.53(17) . . ?
F8A P2 F12 90.12(16) . . ?
F8A P2 F7A 92.7(2) . . ?
F8A P2 F10A 178.05(18) . . ?
F8A P2 F9A 95.1(2) . . ?
F7A P2 K2 77.96(13) . . ?
F7A P2 F12 90.70(12) . . ?
F7A P2 F10A 85.85(19) . . ?
F7A P2 F9A 172.2(2) . . ?
F10A P2 K2 47.58(10) . . ?
F9A P2 K2 96.82(19) . . ?
F9A P2 F10A 86.3(2) . . ?
P2 F10B K2 109.0(5) . . ?
P2 F12 K2 113.57(8) . . ?
P1 F6 K1 103.67(7) . . ?
P1 F4 K1 85.97(7) . . ?
P1 F3 K1 109.31(8) . . ?
C6 O1 C7 117.61(16) . . ?
C8 O2 K1 125.27(12) . . ?
C8 O2 C9 115.11(16) . . ?
C9 O2 K1 114.41(12) . . ?
C10 O3 K1 110.24(12) . . ?
C11 O3 K1 107.74(12) . . ?
C11 O3 C10 112.81(16) . . ?
C12 O4 K1 117.69(12) . . ?
C13 O4 K1 115.93(12) . . ?
C13 O4 C12 112.78(16) . . ?
C14 O5 K1 120.98(12) . . ?
C15 O5 K1 118.08(11) . . ?
C15 O5 C14 110.50(15) . . ?
C16 O6 K1 101.98(11) . . ?
C17 O6 K1 120.05(12) . . ?
C17 O6 C16 119.26(15) . . ?
C34 O7 K2 118.93(11) . . ?
C34 O7 C35 117.21(15) . . ?
C35 O7 K2 107.19(11) . . ?
C36 O8 K2 112.09(13) . . ?
C37 O8 K2 118.50(12) . . ?
C37 O8 C36 111.84(17) . . ?
C38 O9 K2 112.64(13) . . ?
C39 O9 K2 108.36(14) . . ?
C39 O9 C38 114.1(2) . . ?
C40 O10 K2 116.50(14) . . ?
C41 O10 K2 113.67(12) . . ?
C41 O10 C40 112.50(17) . . ?
C42 O11 K2 123.70(12) . . ?
C43 O11 K2 117.16(12) . . ?
C43 O11 C42 113.41(16) . . ?
C45 O12 C44 117.50(16) . . ?
C2 C1 As1 124.59(15) . . ?
C2 C1 C6 118.64(18) . . ?
C6 C1 As1 116.44(14) . . ?
C1 C2 H2 119.4 . . ?
C1 C2 C3 121.2(2) . . ?
C3 C2 H2 119.4 . . ?
C2 C3 H3 120.2 . . ?
C4 C3 C2 119.6(2) . . ?
C4 C3 H3 120.2 . . ?
C3 C4 H4 119.7 . . ?
C3 C4 C5 120.5(2) . . ?
C5 C4 H4 119.7 . . ?
C4 C5 H5 120.3 . . ?
C4 C5 C6 119.3(2) . . ?
C6 C5 H5 120.3 . . ?
O1 C6 C1 114.82(17) . . ?
O1 C6 C5 124.46(19) . . ?
C5 C6 C1 120.72(19) . . ?
O1 C7 H7A 110.2 . . ?
O1 C7 H7B 110.2 . . ?
O1 C7 C8 107.71(17) . . ?
H7A C7 H7B 108.5 . . ?
C8 C7 H7A 110.2 . . ?
C8 C7 H7B 110.2 . . ?
O2 C8 C7 114.40(17) . . ?
O2 C8 H8A 108.7 . . ?
O2 C8 H8B 108.7 . . ?
C7 C8 H8A 108.7 . . ?
C7 C8 H8B 108.7 . . ?
H8A C8 H8B 107.6 . . ?
O2 C9 H9A 109.6 . . ?
O2 C9 H9B 109.6 . . ?
O2 C9 C10 110.24(17) . . ?
H9A C9 H9B 108.1 . . ?
C10 C9 H9A 109.6 . . ?
C10 C9 H9B 109.6 . . ?
O3 C10 C9 108.47(17) . . ?
O3 C10 H10A 110.0 . . ?
O3 C10 H10B 110.0 . . ?
C9 C10 H10A 110.0 . . ?
C9 C10 H10B 110.0 . . ?
H10A C10 H10B 108.4 . . ?
K1 C11 H11A 159.1 . . ?
K1 C11 H11B 79.1 . . ?
O3 C11 K1 49.63(9) . . ?
O3 C11 H11A 110.0 . . ?
O3 C11 H11B 110.0 . . ?
O3 C11 C12 108.43(17) . . ?
H11A C11 H11B 108.4 . . ?
C12 C11 K1 84.49(12) . . ?
C12 C11 H11A 110.0 . . ?
C12 C11 H11B 110.0 . . ?
O4 C12 C11 107.60(17) . . ?
O4 C12 H12A 110.2 . . ?
O4 C12 H12B 110.2 . . ?
C11 C12 H12A 110.2 . . ?
C11 C12 H12B 110.2 . . ?
H12A C12 H12B 108.5 . . ?
O4 C13 H13A 109.9 . . ?
O4 C13 H13B 109.9 . . ?
O4 C13 C14 108.72(17) . . ?
H13A C13 H13B 108.3 . . ?
C14 C13 H13A 109.9 . . ?
C14 C13 H13B 109.9 . . ?
O5 C14 C13 109.73(17) . . ?
O5 C14 H14A 109.7 . . ?
O5 C14 H14B 109.7 . . ?
C13 C14 H14A 109.7 . . ?
C13 C14 H14B 109.7 . . ?
H14A C14 H14B 108.2 . . ?
O5 C15 H15A 109.5 . . ?
O5 C15 H15B 109.5 . . ?
O5 C15 C16 110.72(16) . . ?
H15A C15 H15B 108.1 . . ?
C16 C15 H15A 109.5 . . ?
C16 C15 H15B 109.5 . . ?
K1 C16 H16A 161.0 . . ?
K1 C16 H16B 71.8 . . ?
O6 C16 K1 54.22(9) . . ?
O6 C16 C15 106.89(16) . . ?
O6 C16 H16A 110.3 . . ?
O6 C16 H16B 110.3 . . ?
C15 C16 K1 86.44(12) . . ?
C15 C16 H16A 110.3 . . ?
C15 C16 H16B 110.3 . . ?
H16A C16 H16B 108.6 . . ?
O6 C17 C18 123.62(17) . . ?
O6 C17 C22 115.50(16) . . ?
C18 C17 C22 120.88(18) . . ?
C17 C18 H18 120.5 . . ?
C17 C18 C19 119.03(18) . . ?
C19 C18 H18 120.5 . . ?
C18 C19 H19 119.4 . . ?
C20 C19 C18 121.17(18) . . ?
C20 C19 H19 119.4 . . ?
C19 C20 H20 120.6 . . ?
C19 C20 C21 118.84(18) . . ?
C21 C20 H20 120.6 . . ?
C20 C21 H21 119.3 . . ?
C22 C21 C20 121.41(18) . . ?
C22 C21 H21 119.3 . . ?
C17 C22 As1 118.28(14) . . ?
C21 C22 As1 123.09(15) . . ?
C21 C22 C17 118.62(17) . . ?
C24 C23 As1 116.43(15) . . ?
C28 C23 As1 124.40(15) . . ?
C28 C23 C24 119.16(18) . . ?
C23 C24 H24 119.8 . . ?
C25 C24 C23 120.44(19) . . ?
C25 C24 H24 119.8 . . ?
C24 C25 H25 120.1 . . ?
C26 C25 C24 119.8(2) . . ?
C26 C25 H25 120.1 . . ?
C25 C26 H26 119.9 . . ?
C27 C26 C25 120.14(19) . . ?
C27 C26 H26 119.9 . . ?
C26 C27 H27 119.9 . . ?
C26 C27 C28 120.3(2) . . ?
C28 C27 H27 119.9 . . ?
C23 C28 H28 119.9 . . ?
C27 C28 C23 120.16(19) . . ?
C27 C28 H28 119.9 . . ?
C30 C29 As2 123.08(14) . . ?
C30 C29 C34 118.23(18) . . ?
C34 C29 As2 118.69(14) . . ?
C29 C30 H30 119.2 . . ?
C29 C30 C31 121.61(18) . . ?
C31 C30 H30 119.2 . . ?
C30 C31 H31 120.4 . . ?
C32 C31 C30 119.19(19) . . ?
C32 C31 H31 120.4 . . ?
C31 C32 H32 119.8 . . ?
C33 C32 C31 120.44(19) . . ?
C33 C32 H32 119.8 . . ?
C32 C33 H33 120.1 . . ?
C32 C33 C34 119.78(18) . . ?
C34 C33 H33 120.1 . . ?
O7 C34 C29 115.65(17) . . ?
O7 C34 C33 123.62(17) . . ?
C33 C34 C29 120.72(18) . . ?
O7 C35 H35A 110.3 . . ?
O7 C35 H35B 110.3 . . ?
O7 C35 C37 107.24(17) . . ?
H35A C35 H35B 108.5 . . ?
C37 C35 H35A 110.3 . . ?
C37 C35 H35B 110.3 . . ?
O8 C36 H36A 109.4 . . ?
O8 C36 H36B 109.4 . . ?
O8 C36 C38 111.0(2) . . ?
H36A C36 H36B 108.0 . . ?
C38 C36 H36A 109.4 . . ?
C38 C36 H36B 109.4 . . ?
O8 C37 C35 109.46(17) . . ?
O8 C37 H37A 109.8 . . ?
O8 C37 H37B 109.8 . . ?
C35 C37 H37A 109.8 . . ?
C35 C37 H37B 109.8 . . ?
H37A C37 H37B 108.2 . . ?
O9 C38 C36 108.1(2) . . ?
O9 C38 H38A 110.1 . . ?
O9 C38 H38B 110.1 . . ?
C36 C38 H38A 110.1 . . ?
C36 C38 H38B 110.1 . . ?
H38A C38 H38B 108.4 . . ?
K2 C39 H39A 158.5 . . ?
K2 C39 H39B 79.1 . . ?
O9 C39 K2 49.07(10) . . ?
O9 C39 H39A 110.1 . . ?
O9 C39 H39B 110.1 . . ?
O9 C39 C40 107.86(19) . . ?
H39A C39 H39B 108.4 . . ?
C40 C39 K2 84.72(13) . . ?
C40 C39 H39A 110.1 . . ?
C40 C39 H39B 110.1 . . ?
O10 C40 C39 107.98(18) . . ?
O10 C40 H40A 110.1 . . ?
O10 C40 H40B 110.1 . . ?
C39 C40 H40A 110.1 . . ?
C39 C40 H40B 110.1 . . ?
H40A C40 H40B 108.4 . . ?
O10 C41 H41A 109.9 . . ?
O10 C41 H41B 109.9 . . ?
O10 C41 C42 108.88(17) . . ?
H41A C41 H41B 108.3 . . ?
C42 C41 H41A 109.9 . . ?
C42 C41 H41B 109.9 . . ?
O11 C42 C41 108.96(17) . . ?
O11 C42 H42A 109.9 . . ?
O11 C42 H42B 109.9 . . ?
C41 C42 H42A 109.9 . . ?
C41 C42 H42B 109.9 . . ?
H42A C42 H42B 108.3 . . ?
O11 C43 H43A 108.7 . . ?
O11 C43 H43B 108.7 . . ?
O11 C43 C44 114.32(17) . . ?
H43A C43 H43B 107.6 . . ?
C44 C43 H43A 108.7 . . ?
C44 C43 H43B 108.7 . . ?
O12 C44 C43 107.79(16) . . ?
O12 C44 H44A 110.1 . . ?
O12 C44 H44B 110.1 . . ?
C43 C44 H44A 110.1 . . ?
C43 C44 H44B 110.1 . . ?
H44A C44 H44B 108.5 . . ?
O12 C45 C46 124.18(19) . . ?
O12 C45 C50 115.15(17) . . ?
C46 C45 C50 120.67(19) . . ?
C45 C46 H46 120.3 . . ?
C47 C46 C45 119.4(2) . . ?
C47 C46 H46 120.3 . . ?
C46 C47 H47 119.7 . . ?
C48 C47 C46 120.55(19) . . ?
C48 C47 H47 119.7 . . ?
C47 C48 H48 120.2 . . ?
C47 C48 C49 119.6(2) . . ?
C49 C48 H48 120.2 . . ?
C48 C49 H49 119.5 . . ?
C50 C49 C48 121.1(2) . . ?
C50 C49 H49 119.5 . . ?
C45 C50 As2 117.41(15) . . ?
C49 C50 As2 123.76(15) . . ?
C49 C50 C45 118.71(18) . . ?
C52 C51 As2 124.45(15) . . ?
C52 C51 C56 118.94(18) . . ?
C56 C51 As2 116.60(15) . . ?
C51 C52 H52 119.8 . . ?
C51 C52 C53 120.33(19) . . ?
C53 C52 H52 119.8 . . ?
C52 C53 H53 119.9 . . ?
C54 C53 C52 120.13(19) . . ?
C54 C53 H53 119.9 . . ?
C53 C54 H54 120.0 . . ?
C55 C54 C53 119.95(19) . . ?
C55 C54 H54 120.0 . . ?
C54 C55 H55 120.0 . . ?
C56 C55 C54 120.03(19) . . ?
C56 C55 H55 120.0 . . ?
C51 C56 H56 119.7 . . ?
C55 C56 C51 120.59(19) . . ?
C55 C56 H56 119.7 . . ?
P2 F10A K2 106.68(13) . . ?

loop_
_geom_bond_atom_site_label_1
_geom_bond_atom_site_label_2
_geom_bond_distance
_geom_bond_site_symmetry_2
_geom_bond_publ_flag
As1 K1 3.4758(14) . ?
As1 C1 1.963(2) . ?
As1 C22 1.962(2) . ?
As1 C23 1.955(2) . ?
As2 K2 3.4068(14) . ?
As2 C29 1.961(2) . ?
As2 C50 1.959(2) . ?
As2 C51 1.952(2) . ?
K1 P1 3.610(2) . ?
K1 F6 2.873(2) . ?
K1 F4 3.352(2) . ?
K1 F3 2.7383(19) . ?
K1 O2 2.750(2) . ?
K1 O3 2.8205(17) . ?
K1 O4 2.8044(18) . ?
K1 O5 2.826(2) . ?
K1 O6 2.8942(19) . ?
K1 C11 3.526(3) . ?
K1 C16 3.490(2) . ?
K2 P2 3.666(2) . ?
K2 F10B 2.937(9) . ?
K2 F12 2.714(2) . ?
K2 O7 2.9686(18) . ?
K2 O8 2.860(2) . ?
K2 O9 2.8053(19) . ?
K2 O10 2.8354(19) . ?
K2 O11 2.748(2) . ?
K2 C39 3.524(3) . ?
K2 F10A 2.825(3) . ?
P1 F2 1.5934(15) . ?
P1 F6 1.6087(15) . ?
P1 F4 1.5959(15) . ?
P1 F5 1.5880(16) . ?
P1 F3 1.6148(15) . ?
P1 F1 1.5990(16) . ?
P2 F7B 1.587(8) . ?
P2 F11 1.5963(15) . ?
P2 F9B 1.505(14) . ?
P2 F8B 1.714(11) . ?
P2 F10B 1.436(8) . ?
P2 F12 1.6069(15) . ?
P2 F8A 1.521(3) . ?
P2 F7A 1.602(3) . ?
P2 F10A 1.662(3) . ?
P2 F9A 1.608(4) . ?
O1 C6 1.365(2) . ?
O1 C7 1.434(2) . ?
O2 C8 1.426(3) . ?
O2 C9 1.431(3) . ?
O3 C10 1.433(3) . ?
O3 C11 1.425(3) . ?
O4 C12 1.436(3) . ?
O4 C13 1.425(3) . ?
O5 C14 1.430(3) . ?
O5 C15 1.422(2) . ?
O6 C16 1.440(2) . ?
O6 C17 1.378(2) . ?
O7 C34 1.375(2) . ?
O7 C35 1.447(2) . ?
O8 C36 1.431(3) . ?
O8 C37 1.417(2) . ?
O9 C38 1.436(3) . ?
O9 C39 1.425(3) . ?
O10 C40 1.431(3) . ?
O10 C41 1.424(3) . ?
O11 C42 1.432(2) . ?
O11 C43 1.431(3) . ?
O12 C44 1.434(2) . ?
O12 C45 1.370(2) . ?
C1 C2 1.388(3) . ?
C1 C6 1.404(3) . ?
C2 H2 0.9500 . ?
C2 C3 1.392(3) . ?
C3 H3 0.9500 . ?
C3 C4 1.390(3) . ?
C4 H4 0.9500 . ?
C4 C5 1.391(3) . ?
C5 H5 0.9500 . ?
C5 C6 1.397(3) . ?
C7 H7A 0.9900 . ?
C7 H7B 0.9900 . ?
C7 C8 1.502(3) . ?
C8 H8A 0.9900 . ?
C8 H8B 0.9900 . ?
C9 H9A 0.9900 . ?
C9 H9B 0.9900 . ?
C9 C10 1.506(3) . ?
C10 H10A 0.9900 . ?
C10 H10B 0.9900 . ?
C11 H11A 0.9900 . ?
C11 H11B 0.9900 . ?
C11 C12 1.501(3) . ?
C12 H12A 0.9900 . ?
C12 H12B 0.9900 . ?
C13 H13A 0.9900 . ?
C13 H13B 0.9900 . ?
C13 C14 1.500(3) . ?
C14 H14A 0.9900 . ?
C14 H14B 0.9900 . ?
C15 H15A 0.9900 . ?
C15 H15B 0.9900 . ?
C15 C16 1.503(3) . ?
C16 H16A 0.9900 . ?
C16 H16B 0.9900 . ?
C17 C18 1.394(3) . ?
C17 C22 1.397(3) . ?
C18 H18 0.9500 . ?
C18 C19 1.396(3) . ?
C19 H19 0.9500 . ?
C19 C20 1.382(3) . ?
C20 H20 0.9500 . ?
C20 C21 1.398(3) . ?
C21 H21 0.9500 . ?
C21 C22 1.390(3) . ?
C23 C24 1.403(3) . ?
C23 C28 1.396(3) . ?
C24 H24 0.9500 . ?
C24 C25 1.392(3) . ?
C25 H25 0.9500 . ?
C25 C26 1.391(3) . ?
C26 H26 0.9500 . ?
C26 C27 1.388(3) . ?
C27 H27 0.9500 . ?
C27 C28 1.394(3) . ?
C28 H28 0.9500 . ?
C29 C30 1.391(3) . ?
C29 C34 1.402(3) . ?
C30 H30 0.9500 . ?
C30 C31 1.394(3) . ?
C31 H31 0.9500 . ?
C31 C32 1.389(3) . ?
C32 H32 0.9500 . ?
C32 C33 1.388(3) . ?
C33 H33 0.9500 . ?
C33 C34 1.395(3) . ?
C35 H35A 0.9900 . ?
C35 H35B 0.9900 . ?
C35 C37 1.494(3) . ?
C36 H36A 0.9900 . ?
C36 H36B 0.9900 . ?
C36 C38 1.491(5) . ?
C37 H37A 0.9900 . ?
C37 H37B 0.9900 . ?
C38 H38A 0.9900 . ?
C38 H38B 0.9900 . ?
C39 H39A 0.9900 . ?
C39 H39B 0.9900 . ?
C39 C40 1.506(4) . ?
C40 H40A 0.9900 . ?
C40 H40B 0.9900 . ?
C41 H41A 0.9900 . ?
C41 H41B 0.9900 . ?
C41 C42 1.505(3) . ?
C42 H42A 0.9900 . ?
C42 H42B 0.9900 . ?
C43 H43A 0.9900 . ?
C43 H43B 0.9900 . ?
C43 C44 1.506(3) . ?
C44 H44A 0.9900 . ?
C44 H44B 0.9900 . ?
C45 C46 1.395(3) . ?
C45 C50 1.404(3) . ?
C46 H46 0.9500 . ?
C46 C47 1.394(3) . ?
C47 H47 0.9500 . ?
C47 C48 1.384(3) . ?
C48 H48 0.9500 . ?
C48 C49 1.396(3) . ?
C49 H49 0.9500 . ?
C49 C50 1.388(3) . ?
C51 C52 1.395(3) . ?
C51 C56 1.406(3) . ?
C52 H52 0.9500 . ?
C52 C53 1.396(3) . ?
C53 H53 0.9500 . ?
C53 C54 1.391(3) . ?
C54 H54 0.9500 . ?
C54 C55 1.391(3) . ?
C55 H55 0.9500 . ?
C55 C56 1.387(3) . ?
C56 H56 0.9500 . ?

loop_
_geom_torsion_atom_site_label_1
_geom_torsion_atom_site_label_2
_geom_torsion_atom_site_label_3
_geom_torsion_atom_site_label_4
_geom_torsion
_geom_torsion_site_symmetry_1
_geom_torsion_site_symmetry_2
_geom_torsion_site_symmetry_3
_geom_torsion_site_symmetry_4
_geom_torsion_publ_flag
As1 C1 C2 C3 -171.76(16) . . . . ?
As1 C1 C6 O1 -9.1(2) . . . . ?
As1 C1 C6 C5 171.48(15) . . . . ?
As1 C23 C24 C25 -177.33(15) . . . . ?
As1 C23 C28 C27 177.91(15) . . . . ?
As2 C29 C30 C31 179.77(15) . . . . ?
As2 C29 C34 O7 2.5(2) . . . . ?
As2 C29 C34 C33 -178.30(14) . . . . ?
As2 C51 C52 C53 -178.64(15) . . . . ?
As2 C51 C56 C55 177.53(15) . . . . ?
K1 O2 C8 C7 -84.0(2) . . . . ?
K1 O2 C9 C10 45.05(19) . . . . ?
K1 O3 C10 C9 53.39(18) . . . . ?
K1 O3 C11 C12 -65.41(17) . . . . ?
K1 O4 C12 C11 -32.8(2) . . . . ?
K1 O4 C13 C14 56.04(19) . . . . ?
K1 O5 C14 C13 29.2(2) . . . . ?
K1 O5 C15 C16 -14.2(2) . . . . ?
K1 O6 C16 C15 -72.61(15) . . . . ?
K1 O6 C17 C18 -120.95(17) . . . . ?
K1 O6 C17 C22 59.62(19) . . . . ?
K1 C11 C12 O4 22.52(14) . . . . ?
K2 O7 C34 C29 -56.62(19) . . . . ?
K2 O7 C34 C33 124.19(17) . . . . ?
K2 O7 C35 C37 62.97(16) . . . . ?
K2 O8 C36 C38 45.6(2) . . . . ?
K2 O8 C37 C35 37.6(2) . . . . ?
K2 O9 C38 C36 54.3(2) . . . . ?
K2 O9 C39 C40 -65.97(19) . . . . ?
K2 O10 C40 C39 -33.5(2) . . . . ?
K2 O10 C41 C42 56.31(19) . . . . ?
K2 O11 C42 C41 26.6(2) . . . . ?
K2 O11 C43 C44 92.28(18) . . . . ?
K2 C39 C40 O10 23.49(16) . . . . ?
F7B P2 F10B K2 -98.9(4) . . . . ?
F7B P2 F12 K2 108.0(4) . . . . ?
F11 P2 F10B K2 169.6(3) . . . . ?
F11 P2 F10A K2 -167.06(13) . . . . ?
F9B P2 F10B K2 82.9(7) . . . . ?
F9B P2 F12 K2 -84.1(5) . . . . ?
F8B P2 F12 K2 -169.2(5) . . . . ?
F10B P2 F12 K2 11.4(4) . . . . ?
F12 P2 F10B K2 -10.2(4) . . . . ?
F12 P2 F10A K2 13.33(13) . . . . ?
F2 P1 F6 K1 -117.32(8) . . . . ?
F2 P1 F3 K1 119.70(8) . . . . ?
F6 P1 F4 K1 -47.14(6) . . . . ?
F6 P1 F3 K1 29.99(8) . . . . ?
F4 P1 F6 K1 61.37(8) . . . . ?
F4 P1 F3 K1 -59.46(8) . . . . ?
F5 P1 F4 K1 131.70(7) . . . . ?
F5 P1 F3 K1 -149.56(8) . . . . ?
F3 P1 F6 K1 -27.56(7) . . . . ?
F3 P1 F4 K1 41.74(6) . . . . ?
F1 P1 F6 K1 152.59(8) . . . . ?
F1 P1 F4 K1 -137.30(7) . . . . ?
O1 C7 C8 O2 62.4(2) . . . . ?
O2 C9 C10 O3 -67.7(2) . . . . ?
O3 C11 C12 O4 66.6(2) . . . . ?
O4 C13 C14 O5 -54.2(2) . . . . ?
O5 C15 C16 K1 10.14(15) . . . . ?
O5 C15 C16 O6 61.0(2) . . . . ?
O6 C17 C18 C19 -176.96(18) . . . . ?
O6 C17 C22 As1 -1.8(2) . . . . ?
O6 C17 C22 C21 177.77(17) . . . . ?
O7 C35 C37 O8 -69.1(2) . . . . ?
O8 C36 C38 O9 -68.5(2) . . . . ?
O9 C39 C40 O10 67.4(2) . . . . ?
O10 C41 C42 O11 -53.3(2) . . . . ?
O11 C43 C44 O12 -57.0(2) . . . . ?
O12 C45 C46 C47 -179.31(19) . . . . ?
O12 C45 C50 As2 4.2(2) . . . . ?
O12 C45 C50 C49 -179.51(17) . . . . ?
C1 C2 C3 C4 0.5(3) . . . . ?
C2 C1 C6 O1 177.25(17) . . . . ?
C2 C1 C6 C5 -2.2(3) . . . . ?
C2 C3 C4 C5 -1.7(3) . . . . ?
C3 C4 C5 C6 0.8(3) . . . . ?
C4 C5 C6 O1 -178.28(19) . . . . ?
C4 C5 C6 C1 1.1(3) . . . . ?
C6 O1 C7 C8 -178.55(17) . . . . ?
C6 C1 C2 C3 1.4(3) . . . . ?
C7 O1 C6 C1 174.26(17) . . . . ?
C7 O1 C6 C5 -6.3(3) . . . . ?
C8 O2 C9 C10 -110.87(19) . . . . ?
C9 O2 C8 C7 69.0(2) . . . . ?
C10 O3 C11 K1 -121.90(17) . . . . ?
C10 O3 C11 C12 172.69(17) . . . . ?
C11 O3 C10 C9 173.87(17) . . . . ?
C12 O4 C13 C14 -164.08(17) . . . . ?
C13 O4 C12 C11 -171.90(17) . . . . ?
C14 O5 C15 C16 -159.57(17) . . . . ?
C15 O5 C14 C13 173.38(17) . . . . ?
C16 O6 C17 C18 5.8(3) . . . . ?
C16 O6 C17 C22 -173.59(16) . . . . ?
C17 O6 C16 K1 -134.87(18) . . . . ?
C17 O6 C16 C15 152.52(17) . . . . ?
C17 C18 C19 C20 -1.5(3) . . . . ?
C18 C17 C22 As1 178.78(15) . . . . ?
C18 C17 C22 C21 -1.7(3) . . . . ?
C18 C19 C20 C21 -0.2(3) . . . . ?
C19 C20 C21 C22 1.0(3) . . . . ?
C20 C21 C22 As1 179.47(15) . . . . ?
C20 C21 C22 C17 -0.1(3) . . . . ?
C22 C17 C18 C19 2.4(3) . . . . ?
C23 C24 C25 C26 -1.0(3) . . . . ?
C24 C23 C28 C27 -0.8(3) . . . . ?
C24 C25 C26 C27 -0.2(3) . . . . ?
C25 C26 C27 C28 0.9(3) . . . . ?
C26 C27 C28 C23 -0.4(3) . . . . ?
C28 C23 C24 C25 1.5(3) . . . . ?
C29 C30 C31 C32 -0.7(3) . . . . ?
C30 C29 C34 O7 -177.52(16) . . . . ?
C30 C29 C34 C33 1.7(3) . . . . ?
C30 C31 C32 C33 0.3(3) . . . . ?
C31 C32 C33 C34 1.2(3) . . . . ?
C32 C33 C34 O7 176.97(18) . . . . ?
C32 C33 C34 C29 -2.2(3) . . . . ?
C34 O7 C35 C37 -160.28(16) . . . . ?
C34 C29 C30 C31 -0.2(3) . . . . ?
C35 O7 C34 C29 171.78(16) . . . . ?
C35 O7 C34 C33 -7.4(3) . . . . ?
C36 O8 C37 C35 170.30(19) . . . . ?
C37 O8 C36 C38 -90.3(2) . . . . ?
C38 O9 C39 K2 -126.36(19) . . . . ?
C38 O9 C39 C40 167.68(19) . . . . ?
C39 O9 C38 C36 178.44(19) . . . . ?
C40 O10 C41 C42 -168.54(18) . . . . ?
C41 O10 C40 C39 -167.25(19) . . . . ?
C42 O11 C43 C44 -62.1(2) . . . . ?
C43 O11 C42 C41 179.09(17) . . . . ?
C44 O12 C45 C46 12.5(3) . . . . ?
C44 O12 C45 C50 -167.97(17) . . . . ?
C45 O12 C44 C43 164.85(17) . . . . ?
C45 C46 C47 C48 -1.5(3) . . . . ?
C46 C45 C50 As2 -176.29(15) . . . . ?
C46 C45 C50 C49 0.0(3) . . . . ?
C46 C47 C48 C49 0.5(3) . . . . ?
C47 C48 C49 C50 0.7(3) . . . . ?
C48 C49 C50 As2 175.05(16) . . . . ?
C48 C49 C50 C45 -1.0(3) . . . . ?
C50 C45 C46 C47 1.2(3) . . . . ?
C51 C52 C53 C54 1.1(3) . . . . ?
C52 C51 C56 C55 -1.3(3) . . . . ?
C52 C53 C54 C55 -1.1(3) . . . . ?
C53 C54 C55 C56 -0.1(3) . . . . ?
C54 C55 C56 C51 1.3(3) . . . . ?
C56 C51 C52 C53 0.1(3) . . . . ?
F8A P2 F12 K2 164.0(2) . . . . ?
F7A P2 F12 K2 71.30(18) . . . . ?
F7A P2 F10A K2 -77.47(15) . . . . ?
F10A P2 F12 K2 -14.53(15) . . . . ?
F9A P2 F12 K2 -100.88(18) . . . . ?
F9A P2 F10A K2 102.7(2) . . . . ?
